data_7127544
loop_
_publ_author_name
'Fern\'andez-Moyano, Sara'
'Pe\~nas-Defrutos, Marconi N'
'Bartolom\'e, Camino'
'Espinet, Pablo'

_publ_section_title
;
 Striking ligand-disproportionative Cl/aryl scrambling in a simple Au(III)
 system. Solvent role, driving forces and mechanisms.
;
_journal_issue 1
_journal_name_full 'Chemical communications (Cambridge, England)'
_journal_page_first 125
_journal_page_last 128
_journal_paper_doi 10.1039/d0cc06450e
_journal_volume 57
_journal_year 2021
_chemical_formula_moiety 'Au C24 Cl8 F12, C16 H36 N'
_chemical_formula_sum 'C40 H36 Au Cl8 F12 N'
_chemical_formula_weight 1239.26
_space_group_crystal_system tetragonal
_space_group_IT_number 88
_space_group_name_Hall '-I 4ad'
_space_group_name_H-M_alt 'I 41/a :2'
_atom_sites_solution_hydrogens geom
_atom_sites_solution_primary iterative
_audit_creation_date 2020-11-10
_audit_creation_method
;
Olex2 1.2
(compiled 2018.05.29 svn.r3508 for OlexSys, GUI svn.r5506)
;
_audit_update_record
;
2020-11-10 deposited with the CCDC.	2020-11-20 downloaded from the CCDC.
;
_cell_angle_alpha 90
_cell_angle_beta 90
_cell_angle_gamma 90
_cell_formula_units_Z 4
_cell_length_a 18.9386(7)
_cell_length_b 18.9386(7)
_cell_length_c 12.7330(9)
_cell_measurement_reflns_used 1586
_cell_measurement_temperature 294
_cell_measurement_theta_max 23.7970
_cell_measurement_theta_min 4.1750
_cell_volume 4567.0(4)
_computing_cell_refinement 'CrysAlisPro 1.171.39.45g (Rigaku OD, 2018)'
_computing_data_collection 'CrysAlisPro 1.171.39.45g (Rigaku OD, 2018)'
_computing_data_reduction 'CrysAlisPro 1.171.39.45g (Rigaku OD, 2018)'
_computing_molecular_graphics 'Olex2 (Dolomanov et al., 2009)'
_computing_publication_material 'Olex2 (Dolomanov et al., 2009)'
_computing_structure_refinement 'ShelXL (Sheldrick, 2015)'
_computing_structure_solution 'olex2.solve (Bourhis et al., 2015)'
_diffrn_ambient_temperature 294
_diffrn_detector 'CCD plate'
_diffrn_detector_area_resol_mean 10.4757
_diffrn_detector_type Atlas
_diffrn_measured_fraction_theta_full 0.998
_diffrn_measured_fraction_theta_max 0.851
_diffrn_measurement_details
;
List of Runs (angles in degrees, time in seconds):

  # Type    Start    End  Width  t~exp~   \w     \q     \k     \f   Frames
#--------------------------------------------------------------------------
  1  \w     -7.00  29.00   1.00  100.00    --  -10.64 -99.00  60.00   36
  2  \w     14.00  88.00   1.00  100.00    --   12.20  77.00-120.00   74
;
_diffrn_measurement_device 'four-circle diffractometer'
_diffrn_measurement_device_type 'SuperNova, Dual, Cu at home/near, Atlas'
_diffrn_measurement_method '\w scans'
_diffrn_orient_matrix_type 'CrysAlisPro convention (1999,Acta A55,543-557)'
_diffrn_orient_matrix_UB_11 0.0328727000
_diffrn_orient_matrix_UB_12 -0.0171082000
_diffrn_orient_matrix_UB_13 0.0080650000
_diffrn_orient_matrix_UB_21 0.0172088000
_diffrn_orient_matrix_UB_22 0.0332467000
_diffrn_orient_matrix_UB_23 0.0007602000
_diffrn_orient_matrix_UB_31 -0.0050376000
_diffrn_orient_matrix_UB_32 0.0020337000
_diffrn_orient_matrix_UB_33 0.0551359000
_diffrn_radiation_monochromator mirror
_diffrn_radiation_probe x-ray
_diffrn_radiation_type MoK\a
_diffrn_radiation_wavelength 0.71073
_diffrn_reflns_av_R_equivalents 0.0528
_diffrn_reflns_av_unetI/netI 0.0765
_diffrn_reflns_Laue_measured_fraction_full 0.998
_diffrn_reflns_Laue_measured_fraction_max 0.851
_diffrn_reflns_limit_h_max 26
_diffrn_reflns_limit_h_min -17
_diffrn_reflns_limit_k_max 22
_diffrn_reflns_limit_k_min -22
_diffrn_reflns_limit_l_max 10
_diffrn_reflns_limit_l_min -17
_diffrn_reflns_number 6588
_diffrn_reflns_point_group_measured_fraction_full 0.998
_diffrn_reflns_point_group_measured_fraction_max 0.851
_diffrn_reflns_theta_full 25.242
_diffrn_reflns_theta_max 29.578
_diffrn_reflns_theta_min 3.543
_diffrn_source 'micro-focus sealed X-ray tube'
_diffrn_source_type 'SuperNova (Mo) X-ray Source'
_exptl_absorpt_coefficient_mu 3.770
_exptl_absorpt_correction_T_max 1.000
_exptl_absorpt_correction_T_min 0.360
_exptl_absorpt_correction_type gaussian
_exptl_absorpt_process_details
;
CrysAlisPro 1.171.39.45g (Rigaku Oxford Diffraction, 2018)
Numerical absorption correction based on gaussian integration over
			a multifaceted crystal model
Empirical absorption correction using spherical harmonics,
 implemented in SCALE3 ABSPACK scaling algorithm.
;
_exptl_crystal_colour colourless
_exptl_crystal_colour_primary colourless
_exptl_crystal_density_diffrn 1.802
_exptl_crystal_description needle
_exptl_crystal_F_000 2424
_exptl_crystal_size_max 0.45
_exptl_crystal_size_mid 0.049
_exptl_crystal_size_min 0.041
_refine_diff_density_max 0.897
_refine_diff_density_min -0.875
_refine_diff_density_rms 0.095
_refine_ls_extinction_method none
_refine_ls_goodness_of_fit_ref 1.079
_refine_ls_hydrogen_treatment constr
_refine_ls_matrix_type full
_refine_ls_number_parameters 141
_refine_ls_number_reflns 2739
_refine_ls_number_restraints 0
_refine_ls_restrained_S_all 1.079
_refine_ls_R_factor_all 0.0927
_refine_ls_R_factor_gt 0.0535
_refine_ls_shift/su_max 0.000
_refine_ls_shift/su_mean 0.000
_refine_ls_structure_factor_coef Fsqd
_refine_ls_weighting_details 'w=1/[\s^2^(Fo^2^)+(0.0298P)^2^+1.3556P] where P=(Fo^2^+2Fc^2^)/3'
_refine_ls_weighting_scheme calc
_refine_ls_wR_factor_gt 0.0885
_refine_ls_wR_factor_ref 0.1013
_reflns_Friedel_coverage 0.000
_reflns_number_gt 1886
_reflns_number_total 2739
_reflns_threshold_expression 'I > 2\s(I)'
_cod_data_source_file d0cc06450e2.cif
_cod_data_source_block 8
_cod_depositor_comments 'Adding full bibliography for 7127540--7127544.cif.'
_cod_original_cell_volume 4567.0(5)
_cod_original_sg_symbol_H-M 'I 41/a'
_cod_database_code 7127544
_shelx_shelxl_version_number 2014/7
_chemical_oxdiff_formula 'C20 H20 Au Cl4 F6'
_chemical_oxdiff_usercomment colorless
_shelx_space_group_comment
;
The symmetry employed for this shelxl refinement is uniquely defined
by the following loop, which should always be used as a source of
symmetry information in preference to the above space-group names.
They are only intended as comments.
;
_shelx_estimated_absorpt_t_max 0.861
_shelx_estimated_absorpt_t_min 0.282
_reflns_odcompleteness_completeness 99.59
_reflns_odcompleteness_iscentric 1
_reflns_odcompleteness_theta 26.32
_olex2_refinement_description
;
1. Fixed Uiso
 At 1.2 times of:
  All C(H,H) groups
 At 1.5 times of:
  All C(H,H,H) groups
2.a Secondary CH2 refined with riding coordinates:
 C51(H51A,H51B), C52(H52A,H52B), C53(H53A,H53B)
2.b Idealised Me refined as rotating group:
 C54(H54A,H54B,H54C)
;
_olex2_submission_special_instructions 'No special instructions were received'
_oxdiff_exptl_absorpt_empirical_details
;
Empirical correction (ABSPACK) includes:
- Absorption correction using spherical harmonics
- Frame scaling
;
_oxdiff_exptl_absorpt_empirical_full_max 1.171
_oxdiff_exptl_absorpt_empirical_full_min 0.868

loop_
_space_group_symop_operation_xyz
'x, y, z'
'-x+1/2, -y, z+1/2'
'-y+3/4, x+1/4, z+1/4'
'y+3/4, -x+3/4, z+3/4'
'x+1/2, y+1/2, z+1/2'
'-x+1, -y+1/2, z+1'
'-y+5/4, x+3/4, z+3/4'
'y+5/4, -x+5/4, z+5/4'
'-x, -y, -z'
'x-1/2, y, -z-1/2'
'y-3/4, -x-1/4, -z-1/4'
'-y-3/4, x-3/4, -z-3/4'
'-x+1/2, -y+1/2, -z+1/2'
'x, y+1/2, -z'
'y-1/4, -x+1/4, -z+1/4'
'-y-1/4, x-1/4, -z-1/4'

loop_
_atom_site_label
_atom_site_type_symbol
_atom_site_fract_x
_atom_site_fract_y
_atom_site_fract_z
_atom_site_U_iso_or_equiv
_atom_site_adp_type
_atom_site_occupancy
_atom_site_site_symmetry_order
_atom_site_calc_flag
_atom_site_refinement_flags_posn
_atom_site_refinement_flags_adp
_atom_site_refinement_flags_occupancy
_atom_site_disorder_assembly
_atom_site_disorder_group
Au1 Au 0.5000 0.2500 0.3750 0.04979(18) Uani 1 4 d S T P . .
Cl3 Cl 0.39293(11) -0.01464(9) 0.53097(15) 0.0870(6) Uani 1 1 d . . . . .
Cl5 Cl 0.42499(12) 0.01956(10) 0.11520(14) 0.0916(6) Uani 1 1 d . . . . .
F6 F 0.4714(2) 0.15932(18) 0.1756(3) 0.0757(10) Uani 1 1 d . . . . .
F2 F 0.4485(2) 0.12990(18) 0.5386(3) 0.0813(11) Uani 1 1 d . . . . .
F4 F 0.3902(2) -0.05482(18) 0.3107(3) 0.0891(12) Uani 1 1 d . . . . .
N1 N 0.5000 0.2500 0.8750 0.0347(17) Uani 1 4 d S T P . .
C1 C 0.4620(3) 0.1486(3) 0.3604(5) 0.0499(14) Uani 1 1 d . . . . .
C2 C 0.4431(3) 0.1073(3) 0.4399(4) 0.0517(14) Uani 1 1 d . . . . .
C51 C 0.4691(3) 0.1936(2) 0.8039(3) 0.0399(12) Uani 1 1 d . . . . .
H51A H 0.4337 0.2154 0.7593 0.048 Uiso 1 1 calc R . . . .
H51B H 0.5063 0.1761 0.7586 0.048 Uiso 1 1 calc R . . . .
C6 C 0.4544(3) 0.1188(3) 0.2604(4) 0.0520(14) Uani 1 1 d . . . . .
C52 C 0.4355(3) 0.1312(3) 0.8591(4) 0.0521(14) Uani 1 1 d . . . . .
H52A H 0.3983 0.1477 0.9054 0.063 Uiso 1 1 calc R . . . .
H52B H 0.4706 0.1072 0.9015 0.063 Uiso 1 1 calc R . . . .
C3 C 0.4172(3) 0.0369(3) 0.4264(5) 0.0597(15) Uani 1 1 d . . . . .
C5 C 0.4314(3) 0.0515(3) 0.2404(5) 0.0568(15) Uani 1 1 d . . . . .
C53 C 0.4050(3) 0.0802(3) 0.7786(5) 0.0655(17) Uani 1 1 d . . . . .
H53A H 0.3696 0.1046 0.7371 0.079 Uiso 1 1 calc R . . . .
H53B H 0.4423 0.0653 0.7314 0.079 Uiso 1 1 calc R . . . .
C4 C 0.4121(3) 0.0112(3) 0.3248(5) 0.0586(16) Uani 1 1 d . . . . .
C54 C 0.3719(4) 0.0158(4) 0.8276(6) 0.097(3) Uani 1 1 d . . . . .
H54A H 0.3497 -0.0122 0.7741 0.146 Uiso 1 1 calc GR . . . .
H54B H 0.3371 0.0302 0.8781 0.146 Uiso 1 1 calc GR . . . .
H54C H 0.4077 -0.0117 0.8620 0.146 Uiso 1 1 calc GR . . . .

loop_
_atom_site_aniso_label
_atom_site_aniso_U_11
_atom_site_aniso_U_22
_atom_site_aniso_U_33
_atom_site_aniso_U_23
_atom_site_aniso_U_13
_atom_site_aniso_U_12
Au1 0.03646(18) 0.03646(18) 0.0764(3) 0.000 0.000 0.000
Cl3 0.1252(16) 0.0576(10) 0.0781(12) 0.0091(9) 0.0099(11) -0.0208(10)
Cl5 0.1363(17) 0.0762(12) 0.0624(11) -0.0198(9) -0.0129(11) 0.0071(12)
F6 0.103(3) 0.071(2) 0.053(2) 0.0110(18) 0.0051(19) -0.011(2)
F2 0.121(3) 0.061(2) 0.062(2) -0.0143(18) 0.002(2) -0.021(2)
F4 0.123(3) 0.051(2) 0.093(3) -0.015(2) -0.003(2) -0.018(2)
N1 0.038(3) 0.038(3) 0.027(4) 0.000 0.000 0.000
C1 0.041(3) 0.036(3) 0.073(4) 0.002(3) -0.001(3) 0.000(2)
C2 0.050(3) 0.064(4) 0.041(3) 0.006(3) 0.009(3) 0.004(3)
C51 0.048(3) 0.045(3) 0.026(3) -0.007(2) 0.000(2) -0.002(2)
C6 0.058(4) 0.049(3) 0.049(3) 0.002(3) 0.003(3) 0.003(3)
C52 0.059(3) 0.050(3) 0.048(3) 0.003(3) 0.005(3) -0.013(3)
C3 0.066(4) 0.048(3) 0.065(4) 0.003(3) 0.013(3) -0.004(3)
C5 0.068(4) 0.049(3) 0.053(4) -0.011(3) -0.004(3) 0.008(3)
C53 0.077(4) 0.063(4) 0.057(4) -0.006(3) -0.001(3) -0.021(3)
C4 0.069(4) 0.045(3) 0.062(4) -0.003(3) -0.003(3) -0.004(3)
C54 0.128(7) 0.083(5) 0.080(5) -0.002(4) 0.010(5) -0.053(5)

loop_
_atom_type_symbol
_atom_type_description
_atom_type_scat_dispersion_real
_atom_type_scat_dispersion_imag
_atom_type_scat_source
C C 0.0033 0.0016 'International Tables Vol C Tables 4.2.6.8 and 6.1.1.4'
H H 0.0000 0.0000 'International Tables Vol C Tables 4.2.6.8 and 6.1.1.4'
Au Au -2.0133 8.8022 'International Tables Vol C Tables 4.2.6.8 and 6.1.1.4'
Cl Cl 0.1484 0.1585 'International Tables Vol C Tables 4.2.6.8 and 6.1.1.4'
F F 0.0171 0.0103 'International Tables Vol C Tables 4.2.6.8 and 6.1.1.4'
N N 0.0061 0.0033 'International Tables Vol C Tables 4.2.6.8 and 6.1.1.4'

loop_
_exptl_crystal_face_index_h
_exptl_crystal_face_index_k
_exptl_crystal_face_index_l
_exptl_crystal_face_perp_dist
18 20 -1 0.0230
-18 -20 1 0.0230
-2 3 18 0.2167
2 -3 -18 0.2167
-1 27 0 0.0248
1 -27 0 0.0158
-27 2 1 0.0235
27 -2 -1 0.0235

loop_
_geom_angle_atom_site_label_1
_geom_angle_atom_site_label_2
_geom_angle_atom_site_label_3
_geom_angle
_geom_angle_site_symmetry_1
_geom_angle_site_symmetry_3
_geom_angle_publ_flag
C1 Au1 C1 90.46(3) 6_554 16_656 ?
C1 Au1 C1 169.7(3) 6_554 . ?
C1 Au1 C1 90.46(3) 16_656 . ?
C1 Au1 C1 169.7(3) 16_656 11_666 ?
C1 Au1 C1 90.46(3) 6_554 11_666 ?
C1 Au1 C1 90.46(3) 11_666 . ?
C51 N1 C51 106.8(3) 16_657 11_667 ?
C51 N1 C51 110.83(18) 16_657 6_554 ?
C51 N1 C51 110.83(18) 11_667 . ?
C51 N1 C51 110.83(18) 16_657 . ?
C51 N1 C51 106.8(4) 6_554 . ?
C51 N1 C51 110.83(18) 6_554 11_667 ?
C2 C1 Au1 125.1(5) . . ?
C2 C1 C6 115.3(5) . . ?
C6 C1 Au1 119.6(4) . . ?
F2 C2 C3 116.1(5) . . ?
C1 C2 F2 120.6(5) . . ?
C1 C2 C3 123.4(5) . . ?
N1 C51 H51A 108.4 . . ?
N1 C51 H51B 108.4 . . ?
H51A C51 H51B 107.4 . . ?
C52 C51 N1 115.7(4) . . ?
C52 C51 H51A 108.4 . . ?
C52 C51 H51B 108.4 . . ?
F6 C6 C1 118.0(5) . . ?
F6 C6 C5 116.8(5) . . ?
C5 C6 C1 125.2(5) . . ?
C51 C52 H52A 109.7 . . ?
C51 C52 H52B 109.7 . . ?
C51 C52 C53 110.0(5) . . ?
H52A C52 H52B 108.2 . . ?
C53 C52 H52A 109.7 . . ?
C53 C52 H52B 109.7 . . ?
C2 C3 Cl3 122.0(5) . . ?
C4 C3 Cl3 120.5(5) . . ?
C4 C3 C2 117.6(5) . . ?
C6 C5 Cl5 121.7(5) . . ?
C4 C5 Cl5 121.1(5) . . ?
C4 C5 C6 117.2(5) . . ?
C52 C53 H53A 109.0 . . ?
C52 C53 H53B 109.0 . . ?
H53A C53 H53B 107.8 . . ?
C54 C53 C52 113.1(5) . . ?
C54 C53 H53A 109.0 . . ?
C54 C53 H53B 109.0 . . ?
F4 C4 C3 118.5(5) . . ?
F4 C4 C5 120.1(6) . . ?
C5 C4 C3 121.3(5) . . ?
C53 C54 H54A 109.5 . . ?
C53 C54 H54B 109.5 . . ?
C53 C54 H54C 109.5 . . ?
H54A C54 H54B 109.5 . . ?
H54A C54 H54C 109.5 . . ?
H54B C54 H54C 109.5 . . ?

loop_
_geom_bond_atom_site_label_1
_geom_bond_atom_site_label_2
_geom_bond_distance
_geom_bond_site_symmetry_2
_geom_bond_publ_flag
Au1 C1 2.059(5) 6_554 ?
Au1 C1 2.059(5) 11_666 ?
Au1 C1 2.059(5) 16_656 ?
Au1 C1 2.059(5) . ?
Cl3 C3 1.714(6) . ?
Cl5 C5 1.709(6) . ?
F6 C6 1.363(6) . ?
F2 C2 1.331(6) . ?
F4 C4 1.330(6) . ?
N1 C51 1.518(4) 11_667 ?
N1 C51 1.518(4) 16_657 ?
N1 C51 1.518(4) . ?
N1 C51 1.518(4) 6_554 ?
C1 C2 1.328(7) . ?
C1 C6 1.401(8) . ?
C2 C3 1.431(8) . ?
C51 H51A 0.9700 . ?
C51 H51B 0.9700 . ?
C51 C52 1.515(7) . ?
C6 C5 1.372(7) . ?
C52 H52A 0.9700 . ?
C52 H52B 0.9700 . ?
C52 C53 1.524(8) . ?
C3 C4 1.386(8) . ?
C5 C4 1.368(8) . ?
C53 H53A 0.9700 . ?
C53 H53B 0.9700 . ?
C53 C54 1.507(8) . ?
C54 H54A 0.9600 . ?
C54 H54B 0.9600 . ?
C54 H54C 0.9600 . ?

loop_
_exptl_oxdiff_crystal_face_indexfrac_h
_exptl_oxdiff_crystal_face_indexfrac_k
_exptl_oxdiff_crystal_face_indexfrac_l
_exptl_oxdiff_crystal_face_x
_exptl_oxdiff_crystal_face_y
_exptl_oxdiff_crystal_face_z
18.0000 20.0000 -1.0000 0.2415 0.9739 -0.1051
-18.0000 -20.0000 1.0000 -0.2415 -0.9739 0.1051
-2.0000 3.0000 18.0000 0.0281 0.0790 1.0086
2.0000 -3.0000 -18.0000 -0.0281 -0.0790 -1.0086
-1.0000 27.0000 0.0000 -0.4948 0.8805 0.0599
1.0000 -27.0000 -0.0000 0.4948 -0.8805 -0.0599
-27.0000 2.0000 1.0000 -0.9137 -0.3974 0.1952
27.0000 -2.0000 -1.0000 0.9137 0.3974 -0.1952
